data_7215448
loop_
_publ_author_name
'Buschmann, Henrik'
'D\"olle, Janis'
'Berendts, Stefan'
'Kuhn, Alexander'
'Bottke, Patrick'
'Wilkening, Martin'
'Heitjans, Paul'
'Senyshyn, Anatoliy'
'Ehrenberg, Helmut'
'Lotnyk, Andriy'
'Duppel, Viola'
'Kienle, Lorenz'
'Janek, J\"urgen'

_publ_section_title
;
 Structure and dynamics of the fast lithium ion conductor
 &quot;Li7La3Zr2O12&quot;.
;
_journal_issue 43
_journal_name_full 'Physical chemistry chemical physics : PCCP'
_journal_page_first 19378
_journal_page_last 19392
_journal_paper_doi 10.1039/c1cp22108f
_journal_volume 13
_journal_year 2011
_chemical_formula_analytical 'Al0.196 Li6.060 La3 Zr2 O12'
_chemical_formula_iupac Al~0.196~Li~6.060~La~3~Zr~2~O~12~
_chemical_formula_structural 'Li7 La3 Zr2 O12'
_chemical_formula_sum 'Al0.196 La3 Li6.06 O12 Zr2'
_chemical_formula_weight 838.505
_chemical_name_common 'Lithium Lanthanum Zirconium Oxide'
_chemical_name_systematic ' ?'
_space_group_IT_number 230
_symmetry_cell_setting cubic
_symmetry_space_group_name_Hall '-I 4bd 2c 3'
_symmetry_space_group_name_H-M 'I a -3 d'
_atom_sites_solution_primary heavy
_atom_sites_solution_secondary heavy
_cell_angle_alpha 90.00000
_cell_angle_beta 90.00000
_cell_angle_gamma 90.00000
_cell_formula_units_Z 8
_cell_length_a 12.9727(2)
_cell_length_b 12.9727(2)
_cell_length_c 12.9727(2)
_cell_measurement_temperature 300
_cell_volume 2183.19(6)
_computing_cell_refinement Rietveld
_computing_data_collection \q2/\q
_computing_data_reduction powder
_computing_molecular_graphics Diamond
_computing_publication_material pubCIF
_computing_structure_refinement FULLPROF
_computing_structure_solution known
_diffrn_ambient_pressure 100
_diffrn_ambient_temperature 300
_diffrn_detector multidetector
_diffrn_detector_type SPODI
_diffrn_measurement_device_type 'high-resolution neutron powder'
_diffrn_measurement_method transmission
_diffrn_radiation_monochromator Ge551
_diffrn_radiation_source 'research reactor FRM-II'
_diffrn_radiation_type 'Constant Wavelength Neutron Diffraction'
_diffrn_radiation_wavelength 1.54820
_diffrn_source 'nuclear reactor'
_diffrn_source_type SPODI
_exptl_absorpt_coefficient_mu 0.0544
_exptl_absorpt_correction_type cylinder
_exptl_absorpt_process_details none
_exptl_crystal_density_diffrn 5.102
_exptl_crystal_density_method 'not measured'
_exptl_crystal_F_000 230
_pd_char_colour white
_pd_char_particle_morphology 'particle size <40 mkm'
_pd_instr_location ' ?'
_pd_meas_2theta_range_inc 0.05
_pd_meas_2theta_range_max 151.9
_pd_meas_2theta_range_min 4.00
_pd_meas_number_of_points 2958
_pd_meas_scan_method step
_pd_prep_pressure 100
_pd_prep_temperature 1130
_pd_proc_2theta_range_inc 0.05
_pd_proc_2theta_range_max 151.97080
_pd_proc_2theta_range_min 4.07080
_pd_proc_info_excluded_regions '0.00-14.00, 41.30-42.50, 151.92-180.00'
_pd_proc_ls_pref_orient_corr no
_pd_proc_ls_profile_function pseudo-Voight
_pd_proc_ls_prof_R_factor 2.22
_pd_proc_ls_prof_wR_expected 0.94
_pd_proc_ls_prof_wR_factor 2.79
_pd_proc_wavelength 1.548200
_pd_spec_mounting 'thin-wall cylinder vanadium container'
_pd_spec_mount_mode transmission
_pd_spec_shape cylinder
_pd_spec_size_axial 13
_pd_spec_size_equat 13
_pd_spec_size_thick 40
_refine_ls_extinction_coef 0
_refine_ls_extinction_method no
_refine_ls_matrix_type full
_refine_ls_number_constraints 0
_refine_ls_number_parameters 84
_refine_ls_number_reflns 207
_refine_ls_number_restraints 0
_refine_ls_R_I_factor 3.42
_refine_ls_shift/su_max 0
_refine_ls_weighting_details 1/[Y~i~+\s(Y~i~)]
_refine_ls_weighting_scheme sigma
_cod_data_source_file c1cp22108f.txt
_cod_data_source_block Li7La3Zr2O12
_cod_depositor_comments
;
The following automatic conversions were performed:

'_symmetry_cell_setting' value 'Cubic' changed to 'cubic' according
to
/usr/data/users/saulius/automatic-downloads/retrospective/RSC/lib/dictionaries/cif_core.dic
dictionary named 'cif_core.dic' version 2.4.2 from 2011-04-26.

Automatic conversion script
Id: cif_fix_values 2281 2013-09-26 08:29:07Z andrius 
;
_cod_original_cell_volume 2183.19(5)
_cod_original_formula_sum 'Al0.196 La3 Li6.060 O12 Zr2'
_cod_database_code 7215448
_pd_proc_ls_prof_cr_factor 10.97
_pd_proc_ls_prof_cwr_factor 8.91
_pd_proc_ls_prof_cwr_expected 3.00
_pd_proc_ls_prof_chi2 8.8095
_pd_proc_ls_prof_echi2 8.8095

loop_
_symmetry_equiv_pos_site_id
_symmetry_equiv_pos_as_xyz
1 x,y,z
2 1/4-y,3/4+x,1/4+z
3 -x,1/2-y,z
4 1/4+y,1/4-x,3/4+z
5 1/4+x,1/4-z,3/4+y
6 x,-y,1/2-z
7 3/4+x,1/4+z,1/4-y
8 3/4+z,1/4+y,1/4-x
9 1/2-x,y,-z
10 1/4-z,3/4+y,1/4+x
11 z,x,y
12 y,z,x
13 -y,1/2-z,x
14 z,-x,1/2-y
15 1/2-y,z,-x
16 -z,1/2-x,y
17 1/2-z,x,-y
18 y,-z,1/2-x
19 3/4+y,1/4+x,1/4-z
20 1/4-y,1/4-x,1/4-z
21 1/4-x,3/4+z,1/4+y
22 1/4-x,1/4-z,1/4-y
23 1/4+z,1/4-y,3/4+x
24 1/4-z,1/4-y,1/4-x
25 -x,-y,-z
26 1/4+y,3/4-x,1/4-z
27 x,1/2+y,-z
28 1/4-y,1/4+x,3/4-z
29 1/4-x,1/4+z,3/4-y
30 -x,y,1/2+z
31 3/4-x,1/4-z,1/4+y
32 3/4-z,1/4-y,1/4+x
33 1/2+x,-y,z
34 1/4+z,3/4-y,1/4-x
35 -z,-x,-y
36 -y,-z,-x
37 y,1/2+z,-x
38 -z,x,1/2+y
39 1/2+y,-z,x
40 z,1/2+x,-y
41 1/2+z,-x,y
42 -y,z,1/2+x
43 3/4-y,1/4-x,1/4+z
44 1/4+y,1/4+x,1/4+z
45 1/4+x,3/4-z,1/4-y
46 1/4+x,1/4+z,1/4+y
47 1/4-z,1/4+y,3/4-x
48 1/4+z,1/4+y,1/4+x
49 1/2+x,1/2+y,1/2+z
50 3/4-y,5/4+x,3/4+z
51 1/2-x,1-y,1/2+z
52 3/4+y,3/4-x,5/4+z
53 3/4+x,3/4-z,5/4+y
54 1/2+x,1/2-y,1-z
55 5/4+x,3/4+z,3/4-y
56 5/4+z,3/4+y,3/4-x
57 1-x,1/2+y,1/2-z
58 3/4-z,5/4+y,3/4+x
59 1/2+z,1/2+x,1/2+y
60 1/2+y,1/2+z,1/2+x
61 1/2-y,1-z,1/2+x
62 1/2+z,1/2-x,1-y
63 1-y,1/2+z,1/2-x
64 1/2-z,1-x,1/2+y
65 1-z,1/2+x,1/2-y
66 1/2+y,1/2-z,1-x
67 5/4+y,3/4+x,3/4-z
68 3/4-y,3/4-x,3/4-z
69 3/4-x,5/4+z,3/4+y
70 3/4-x,3/4-z,3/4-y
71 3/4+z,3/4-y,5/4+x
72 3/4-z,3/4-y,3/4-x
73 1/2-x,1/2-y,1/2-z
74 3/4+y,5/4-x,3/4-z
75 1/2+x,1+y,1/2-z
76 3/4-y,3/4+x,5/4-z
77 3/4-x,3/4+z,5/4-y
78 1/2-x,1/2+y,1+z
79 5/4-x,3/4-z,3/4+y
80 5/4-z,3/4-y,3/4+x
81 1+x,1/2-y,1/2+z
82 3/4+z,5/4-y,3/4-x
83 1/2-z,1/2-x,1/2-y
84 1/2-y,1/2-z,1/2-x
85 1/2+y,1+z,1/2-x
86 1/2-z,1/2+x,1+y
87 1+y,1/2-z,1/2+x
88 1/2+z,1+x,1/2-y
89 1+z,1/2-x,1/2+y
90 1/2-y,1/2+z,1+x
91 5/4-y,3/4-x,3/4+z
92 3/4+y,3/4+x,3/4+z
93 3/4+x,5/4-z,3/4-y
94 3/4+x,3/4+z,3/4+y
95 3/4-z,3/4+y,5/4-x
96 3/4+z,3/4+y,3/4+x

loop_
_atom_site_label
_atom_site_fract_x
_atom_site_fract_y
_atom_site_fract_z
_atom_site_U_iso_or_equiv
_atom_site_occupancy
_atom_site_adp_type
_atom_site_type_symbol
Li1 -0.12500 0.00000 0.25000 0.054(5) 0.54 Uiso Li
Al1 -0.12500 0.00000 0.25000 0.054(5) 0.06530 Uiso Al
Li2 0.1004(8) 0.6853(8) 0.5769(8) 0.031(3) 0.37 Uiso Li
La1 0.00000 0.25000 0.12500 0.0106(6) 1.00000 Uani La
Zr1 0.00000 0.00000 0.00000 0.0095(3) 1.00000 Uani Zr
O1 -0.03161(8) 0.05454(9) 0.14940(8) 0.0148(6) 1.00000 Uani O

loop_
_atom_site_aniso_label
_atom_site_aniso_U_11
_atom_site_aniso_U_22
_atom_site_aniso_U_33
_atom_site_aniso_U_12
_atom_site_aniso_U_13
_atom_site_aniso_U_23
_atom_site_aniso_type_symbol
La1 0.0095(4) 0.0095(4) 0.0128(9) 0.0035(6) 0.00000 0.00000 La
Zr1 0.0095(3) 0.0095(3) 0.0095(3) 0.0005(5) 0.0005(5) 0.0005(5) Zr
O1 0.0170(6) 0.0179(6) 0.0094(5) 0.0018(5) -0.0006(4) -0.0026(5) O

loop_
_atom_type_symbol
_atom_type_scat_length_neutron
_atom_type_scat_source
Li -0.19000 V.F._Sears_Neutron_News_3_26_(1992)
Al 0.34490 V.F._Sears_Neutron_News_3_26_(1992)
La 0.82400 V.F._Sears_Neutron_News_3_26_(1992)
Zr 0.71600 V.F._Sears_Neutron_News_3_26_(1992)
O 0.58030 V.F._Sears_Neutron_News_3_26_(1992)

loop_
_geom_angle_atom_site_label_1
_geom_angle_atom_site_label_2
_geom_angle_atom_site_label_3
_geom_angle_site_symmetry_1
_geom_angle_site_symmetry_2
_geom_angle_site_symmetry_3
_geom_angle
_geom_angle_publ_flag
O1 Zr1 O1 1 .-3. 1 180.00(4) no

loop_
_geom_bond_atom_site_label_1
_geom_bond_atom_site_label_2
_geom_bond_site_symmetry_1
_geom_bond_site_symmetry_2
_geom_bond_distance
_geom_bond_publ_flag
Zr1 O1 .-3. 1 2.104(1) no
La1 O1 .32 1 2.516(1) no
La1 O1 .32 1 2.588(1) no
